data_4509435
loop_
_publ_author_name
'Kohmoto, Shigeo'
'Kuroda, Yu'
'Someya, Yasunobu'
'Kishikawa, Keiki'
'Masu, Hyuma'
'Yamaguchi, Kentaro'
'Azumaya, Isao'

_publ_section_title
;
 Hydrogen-Bonded Dimers of 3,5-Bis(hydroxymethyl)benzoic Acids: Novel
 Supramolecular Tectons
;
_journal_issue 8
_journal_name_full 'Crystal Growth &amp; Design'
_journal_page_first 3457
_journal_paper_doi 10.1021/cg9000347
_journal_volume 9
_journal_year 2009
_chemical_formula_moiety 'C16 H16 O5, 0.6(C H4 O)'
_chemical_formula_sum 'C16.6 H18.4 O5.6'
_chemical_formula_weight 307.51
_chemical_name_systematic
; 
 ? 
;
_space_group_IT_number 2
_symmetry_cell_setting triclinic
_symmetry_space_group_name_Hall '-P 1'
_symmetry_space_group_name_H-M 'P -1'
_atom_sites_solution_hydrogens geom
_atom_sites_solution_primary direct
_atom_sites_solution_secondary difmap
_audit_creation_method SHELXL-97
_cell_angle_alpha 87.034(2)
_cell_angle_beta 81.170(2)
_cell_angle_gamma 69.384(2)
_cell_formula_units_Z 6
_cell_length_a 9.3413(11)
_cell_length_b 11.8109(14)
_cell_length_c 21.760(3)
_cell_measurement_reflns_used 6685
_cell_measurement_temperature 15
_cell_measurement_theta_max 27.50
_cell_measurement_theta_min 2.35
_cell_volume 2220.4(5)
_computing_cell_refinement 'Bruker Smart'
_computing_data_collection 'Bruker Smart'
_computing_data_reduction 'SAINT (Bruker AXS, 2004)'
_computing_molecular_graphics 'XSHEL (Bruker AXS,2002)'
_computing_publication_material 'XCIF (Bruker AXS, 2001)'
_computing_structure_refinement 'SHELXL-97 (Sheldrick, 1997)'
_computing_structure_solution 'SHELXS-97 (Sheldrick, 1997)'
_diffrn_ambient_temperature 15
_diffrn_measured_fraction_theta_full 0.976
_diffrn_measured_fraction_theta_max 0.941
_diffrn_measurement_device_type 'Bruker Smart1000 CCD area detector'
_diffrn_measurement_method 'phi and omega scans'
_diffrn_radiation_monochromator 'Bruker Helios multilayer confocal mirror'
_diffrn_radiation_source 'Bruker TXS fine-focus rotating anode'
_diffrn_radiation_type MoK\a
_diffrn_radiation_wavelength 0.71073
_diffrn_reflns_av_R_equivalents 0.0270
_diffrn_reflns_av_sigmaI/netI 0.0452
_diffrn_reflns_limit_h_max 6
_diffrn_reflns_limit_h_min -12
_diffrn_reflns_limit_k_max 15
_diffrn_reflns_limit_k_min -15
_diffrn_reflns_limit_l_max 22
_diffrn_reflns_limit_l_min -28
_diffrn_reflns_number 13278
_diffrn_reflns_theta_full 25.00
_diffrn_reflns_theta_max 27.52
_diffrn_reflns_theta_min 0.95
_exptl_absorpt_coefficient_mu 0.104
_exptl_absorpt_correction_T_max 0.9596
_exptl_absorpt_correction_T_min 0.9499
_exptl_absorpt_correction_type empirical
_exptl_absorpt_process_details
;
SADABS Sheldrick 1996
;
_exptl_crystal_colour colourless
_exptl_crystal_density_diffrn 1.380
_exptl_crystal_density_method 'not measured'
_exptl_crystal_description prismatic
_exptl_crystal_F_000 977
_exptl_crystal_size_max 0.50
_exptl_crystal_size_mid 0.40
_exptl_crystal_size_min 0.40
_refine_diff_density_max 0.403
_refine_diff_density_min -0.278
_refine_diff_density_rms 0.060
_refine_ls_extinction_method none
_refine_ls_goodness_of_fit_ref 1.030
_refine_ls_hydrogen_treatment constr
_refine_ls_matrix_type full
_refine_ls_number_parameters 637
_refine_ls_number_reflns 9622
_refine_ls_number_restraints 0
_refine_ls_restrained_S_all 1.030
_refine_ls_R_factor_all 0.0497
_refine_ls_R_factor_gt 0.0416
_refine_ls_shift/su_max 0.000
_refine_ls_shift/su_mean 0.000
_refine_ls_structure_factor_coef Fsqd
_refine_ls_weighting_details 'calc w=1/[\s^2^(Fo^2^)+(0.0538P)^2^+1.2651P] where P=(Fo^2^+2Fc^2^)/3'
_refine_ls_weighting_scheme calc
_refine_ls_wR_factor_gt 0.1124
_refine_ls_wR_factor_ref 0.1173
_reflns_number_gt 8106
_reflns_number_total 9622
_reflns_threshold_expression >2sigma(I)
_cod_data_source_file cg9000347sup1.cif
_cod_data_source_block 2?MeOH(8021mas)
_cod_depositor_comments
;
The following automatic conversions were performed:

'_symmetry_cell_setting' value 'Triclinic' changed to 'triclinic'
according to /home/saulius/struct/CIF-dictionaries/cif_core.dic
dictionary named 'cif_core.dic' version 2.4.2 from 2011-04-26.

Automatic conversion script
Id: cif_fix_values 1891 2012-01-12 08:04:46Z andrius 
;
_cod_original_sg_symbol_H-M 'P-1   '
_cod_database_code 4509435

loop_
_symmetry_equiv_pos_as_xyz
'x, y, z'
'-x, -y, -z'

loop_
_atom_site_label
_atom_site_type_symbol
_atom_site_fract_x
_atom_site_fract_y
_atom_site_fract_z
_atom_site_U_iso_or_equiv
_atom_site_adp_type
_atom_site_occupancy
_atom_site_symmetry_multiplicity
_atom_site_calc_flag
_atom_site_refinement_flags
C1 C 0.40731(17) 0.14969(12) 0.38267(6) 0.0108(3) Uani 1 1 d .
C2 C 0.44093(17) 0.15168(12) 0.31372(6) 0.0107(3) Uani 1 1 d .
C3 C 0.59140(17) 0.13799(12) 0.28712(6) 0.0106(3) Uani 1 1 d .
H3 H 0.6683 0.1273 0.3130 0.013 Uiso 1 1 calc R
C4 C 0.62985(16) 0.13984(12) 0.22293(6) 0.0098(3) Uani 1 1 d .
C5 C 0.51363(17) 0.15652(12) 0.18615(6) 0.0094(3) Uani 1 1 d .
C6 C 0.36111(16) 0.17157(12) 0.21203(6) 0.0100(3) Uani 1 1 d .
C7 C 0.32550(17) 0.16804(12) 0.27659(6) 0.0102(3) Uani 1 1 d .
H7 H 0.2234 0.1767 0.2953 0.012 Uiso 1 1 calc R
C8 C 0.79019(16) 0.12697(13) 0.19123(6) 0.0115(3) Uani 1 1 d .
H8A H 0.8312 0.0544 0.1642 0.014 Uiso 1 1 calc R
H8B H 0.7853 0.1985 0.1647 0.014 Uiso 1 1 calc R
C9 C 0.24074(16) 0.19479(13) 0.16912(6) 0.0125(3) Uani 1 1 d .
H9A H 0.2515 0.2574 0.1386 0.015 Uiso 1 1 calc R
H9B H 0.2611 0.1196 0.1458 0.015 Uiso 1 1 calc R
C10 C 0.58155(17) 0.05571(12) 0.08809(6) 0.0113(3) Uani 1 1 d .
H10A H 0.4876 0.0335 0.0929 0.014 Uiso 1 1 calc R
H10B H 0.6652 -0.0116 0.1040 0.014 Uiso 1 1 calc R
C11 C 0.62908(16) 0.07859(12) 0.02084(6) 0.0101(3) Uani 1 1 d .
C12 C 0.76761(17) 0.00213(13) -0.01111(6) 0.0117(3) Uani 1 1 d .
H12 H 0.8328 -0.0641 0.0098 0.014 Uiso 1 1 calc R
C13 C 0.81070(17) 0.02253(13) -0.07368(7) 0.0130(3) Uani 1 1 d .
H13 H 0.9055 -0.0296 -0.0953 0.016 Uiso 1 1 calc R
C14 C 0.71556(17) 0.11887(13) -0.10457(6) 0.0121(3) Uani 1 1 d .
H14 H 0.7447 0.1321 -0.1474 0.014 Uiso 1 1 calc R
C15 C 0.57718(17) 0.19612(13) -0.07267(7) 0.0122(3) Uani 1 1 d .
H15 H 0.5124 0.2625 -0.0936 0.015 Uiso 1 1 calc R
C16 C 0.53401(16) 0.17612(12) -0.01028(6) 0.0113(3) Uani 1 1 d .
H16 H 0.4396 0.2288 0.0114 0.014 Uiso 1 1 calc R
C17 C 0.45917(16) 0.48058(12) 0.08744(6) 0.0097(3) Uani 1 1 d .
C18 C 0.42463(16) 0.47164(12) 0.15598(6) 0.0094(3) Uani 1 1 d .
C19 C 0.27692(16) 0.47984(12) 0.18510(6) 0.0097(3) Uani 1 1 d .
H19 H 0.1967 0.4910 0.1608 0.012 Uiso 1 1 calc R
C20 C 0.24742(16) 0.47163(12) 0.24930(6) 0.0093(3) Uani 1 1 d .
C21 C 0.36786(17) 0.45490(12) 0.28421(6) 0.0096(3) Uani 1 1 d .
C22 C 0.51614(16) 0.44650(12) 0.25578(6) 0.0099(3) Uani 1 1 d .
C23 C 0.54258(16) 0.45523(12) 0.19122(6) 0.0099(3) Uani 1 1 d .
H23 H 0.6424 0.4499 0.1710 0.012 Uiso 1 1 calc R
C24 C 0.09044(16) 0.47937(13) 0.28287(6) 0.0113(3) Uani 1 1 d .
H24A H 0.1021 0.4164 0.3155 0.014 Uiso 1 1 calc R
H24B H 0.0380 0.5595 0.3031 0.014 Uiso 1 1 calc R
C25 C 0.64450(17) 0.43350(13) 0.29292(6) 0.0116(3) Uani 1 1 d .
H25A H 0.6064 0.4301 0.3378 0.014 Uiso 1 1 calc R
H25B H 0.7308 0.3568 0.2814 0.014 Uiso 1 1 calc R
C26 C 0.28915(18) 0.55597(13) 0.38109(6) 0.0141(3) Uani 1 1 d .
H26A H 0.1954 0.6136 0.3662 0.017 Uiso 1 1 calc R
H26B H 0.3716 0.5917 0.3736 0.017 Uiso 1 1 calc R
C27 C 0.25500(17) 0.53279(13) 0.44925(6) 0.0118(3) Uani 1 1 d .
C28 C 0.11446(18) 0.60052(14) 0.48326(7) 0.0165(3) Uani 1 1 d .
H28 H 0.0386 0.6597 0.4629 0.020 Uiso 1 1 calc R
C29 C 0.08407(19) 0.58227(15) 0.54699(7) 0.0198(3) Uani 1 1 d .
H29 H -0.0120 0.6290 0.5700 0.024 Uiso 1 1 calc R
C30 C 0.19447(18) 0.49574(14) 0.57677(7) 0.0155(3) Uani 1 1 d .
H30 H 0.1743 0.4834 0.6203 0.019 Uiso 1 1 calc R
C31 C 0.33465(18) 0.42708(13) 0.54301(7) 0.0142(3) Uani 1 1 d .
H31 H 0.4100 0.3676 0.5634 0.017 Uiso 1 1 calc R
C32 C 0.36491(18) 0.44510(13) 0.47951(7) 0.0137(3) Uani 1 1 d .
H32 H 0.4607 0.3976 0.4566 0.016 Uiso 1 1 calc R
C33 C 0.67452(16) 0.85523(12) 0.43993(6) 0.0104(3) Uani 1 1 d .
C34 C 0.70578(17) 0.84375(12) 0.37095(6) 0.0103(3) Uani 1 1 d .
C35 C 0.85478(16) 0.82799(12) 0.34058(6) 0.0103(3) Uani 1 1 d .
H35 H 0.9340 0.8240 0.3641 0.012 Uiso 1 1 calc R
C36 C 0.88761(16) 0.81813(12) 0.27627(6) 0.0099(3) Uani 1 1 d .
C37 C 0.76839(16) 0.82403(12) 0.24250(6) 0.0093(3) Uani 1 1 d .
C38 C 0.61860(16) 0.83923(12) 0.27206(6) 0.0098(3) Uani 1 1 d .
C39 C 0.58895(16) 0.84914(12) 0.33671(6) 0.0103(3) Uani 1 1 d .
H39 H 0.4881 0.8597 0.3577 0.012 Uiso 1 1 calc R
C40 C 1.04498(16) 0.80588(13) 0.24092(6) 0.0113(3) Uani 1 1 d .
H40A H 1.0741 0.7413 0.2093 0.014 Uiso 1 1 calc R
H40B H 1.0377 0.8825 0.2186 0.014 Uiso 1 1 calc R
C41 C 0.49003(16) 0.84502(12) 0.23640(6) 0.0103(3) Uani 1 1 d .
H41A H 0.3916 0.9050 0.2559 0.012 Uiso 1 1 calc R
H41B H 0.5128 0.8708 0.1931 0.012 Uiso 1 1 calc R
C42 C 0.83023(17) 0.70243(12) 0.15166(6) 0.0114(3) Uani 1 1 d .
H42A H 0.7316 0.6874 0.1547 0.014 Uiso 1 1 calc R
H42B H 0.9010 0.6382 0.1750 0.014 Uiso 1 1 calc R
C43 C 0.90069(16) 0.69993(12) 0.08470(6) 0.0101(3) Uani 1 1 d .
C44 C 1.02623(17) 0.73863(12) 0.06714(7) 0.0117(3) Uani 1 1 d .
H44 H 1.0648 0.7701 0.0977 0.014 Uiso 1 1 calc R
C45 C 1.09536(17) 0.73164(13) 0.00553(7) 0.0125(3) Uani 1 1 d .
H45 H 1.1806 0.7582 -0.0059 0.015 Uiso 1 1 calc R
C46 C 1.03919(17) 0.68545(13) -0.03953(7) 0.0127(3) Uani 1 1 d .
H46 H 1.0856 0.6811 -0.0818 0.015 Uiso 1 1 calc R
C47 C 0.91523(17) 0.64589(12) -0.02241(7) 0.0122(3) Uani 1 1 d .
H47 H 0.8775 0.6137 -0.0529 0.015 Uiso 1 1 calc R
C48 C 0.84624(16) 0.65325(12) 0.03933(6) 0.0112(3) Uani 1 1 d .
H48 H 0.7613 0.6262 0.0507 0.013 Uiso 1 1 calc R
C49 C 1.1684(2) -0.10242(17) 0.42561(9) 0.0166(4) Uani 0.80 1 d P
H49A H 1.1922 -0.0445 0.4492 0.025 Uiso 0.80 1 calc PR
H49B H 1.2441 -0.1836 0.4298 0.025 Uiso 0.80 1 calc PR
H49C H 1.0645 -0.1023 0.4417 0.025 Uiso 0.80 1 calc PR
C50 C 0.8445(2) 0.16693(19) 0.40813(9) 0.0188(4) Uani 0.80 1 d P
H50A H 0.8929 0.1741 0.4439 0.028 Uiso 0.80 1 calc PR
H50B H 0.8119 0.0963 0.4135 0.028 Uiso 0.80 1 calc PR
H50C H 0.7542 0.2400 0.4050 0.028 Uiso 0.80 1 calc PR
C51 C 0.9737(10) 0.0545(8) 0.3942(4) 0.0216(17) Uani 0.20 1 d P
H51A H 1.0382 0.0056 0.4242 0.032 Uiso 0.20 1 calc PR
H51B H 0.8727 0.0445 0.4013 0.032 Uiso 0.20 1 calc PR
H51C H 0.9597 0.1399 0.3993 0.032 Uiso 0.20 1 calc PR
O1 O 0.50836(12) 0.13515(9) 0.41560(4) 0.0133(2) Uani 1 1 d .
O2 O 0.26261(12) 0.16371(9) 0.40523(5) 0.0136(2) Uani 1 1 d .
H2 H 0.2520 0.1633 0.4443 0.020 Uiso 1 1 calc R
O3 O 0.89177(12) 0.11626(10) 0.23569(5) 0.0136(2) Uani 1 1 d .
H3A H 0.9574 0.1481 0.2215 0.020 Uiso 1 1 calc R
O4 O 0.08643(12) 0.23320(9) 0.20038(5) 0.0140(2) Uani 1 1 d .
H4 H 0.0605 0.3049 0.2126 0.021 Uiso 1 1 calc R
O5 O 0.55077(12) 0.16608(9) 0.12244(4) 0.0105(2) Uani 1 1 d .
O6 O 0.34767(12) 0.48006(9) 0.05716(4) 0.0118(2) Uani 1 1 d .
H6 H 0.3718 0.4908 0.0191 0.018 Uiso 1 1 calc R
O7 O 0.58171(12) 0.48955(9) 0.06205(4) 0.0119(2) Uani 1 1 d .
O8 O -0.00009(12) 0.46220(9) 0.23928(5) 0.0130(2) Uani 1 1 d .
H8 H -0.0940 0.4882 0.2546 0.019 Uiso 1 1 calc R
O9 O 0.69957(12) 0.53315(9) 0.28170(5) 0.0124(2) Uani 1 1 d .
H9 H 0.6288 0.5940 0.2708 0.019 Uiso 1 1 calc R
O10 O 0.33866(12) 0.44222(9) 0.34796(4) 0.0106(2) Uani 1 1 d .
O11 O 0.77559(12) 0.84932(9) 0.47137(5) 0.0134(2) Uani 1 1 d .
O12 O 0.52987(12) 0.87157(9) 0.46367(5) 0.0125(2) Uani 1 1 d .
H12A H 0.5208 0.8726 0.5027 0.019 Uiso 1 1 calc R
O13 O 1.16395(12) 0.77849(10) 0.27873(5) 0.0147(2) Uani 1 1 d .
H13A H 1.1447 0.8361 0.3034 0.022 Uiso 1 1 calc R
O14 O 0.47585(12) 0.72728(9) 0.23646(5) 0.0132(2) Uani 1 1 d .
H14A H 0.3829 0.7340 0.2472 0.020 Uiso 1 1 calc R
O15 O 0.80249(12) 0.82014(8) 0.17820(4) 0.0100(2) Uani 1 1 d .
O16 O 1.17521(16) -0.06869(12) 0.36136(6) 0.0155(3) Uani 0.80 1 d P
H16A H 1.1172 0.0035 0.3581 0.023 Uiso 0.80 1 calc PR
O17 O 0.95337(15) 0.15285(12) 0.35246(6) 0.0161(3) Uani 0.80 1 d P
H17 H 0.9125 0.1451 0.3219 0.024 Uiso 0.80 1 calc PR
O18 O 1.0474(7) 0.0160(5) 0.3326(2) 0.0180(11) Uani 0.20 1 d P
H18 H 0.9861 0.0496 0.3072 0.027 Uiso 0.20 1 calc PR

loop_
_atom_site_aniso_label
_atom_site_aniso_U_11
_atom_site_aniso_U_22
_atom_site_aniso_U_33
_atom_site_aniso_U_23
_atom_site_aniso_U_13
_atom_site_aniso_U_12
C1 0.0137(7) 0.0064(6) 0.0120(7) -0.0003(5) -0.0011(5) -0.0032(5)
C2 0.0150(7) 0.0068(6) 0.0101(6) -0.0008(5) -0.0014(5) -0.0038(5)
C3 0.0130(7) 0.0075(6) 0.0112(7) -0.0012(5) -0.0028(5) -0.0028(5)
C4 0.0122(7) 0.0069(6) 0.0106(6) -0.0002(5) -0.0019(5) -0.0035(5)
C5 0.0135(7) 0.0070(6) 0.0080(6) -0.0012(5) -0.0006(5) -0.0043(5)
C6 0.0124(7) 0.0068(6) 0.0114(7) -0.0016(5) -0.0025(5) -0.0036(5)
C7 0.0121(7) 0.0076(6) 0.0109(6) -0.0016(5) -0.0005(5) -0.0038(5)
C8 0.0111(7) 0.0149(7) 0.0092(6) -0.0005(5) -0.0021(5) -0.0051(6)
C9 0.0101(7) 0.0157(7) 0.0110(6) -0.0026(5) -0.0008(5) -0.0035(6)
C10 0.0149(7) 0.0093(6) 0.0097(6) -0.0022(5) -0.0011(5) -0.0041(5)
C11 0.0117(7) 0.0103(6) 0.0100(6) -0.0015(5) -0.0020(5) -0.0053(5)
C12 0.0122(7) 0.0106(6) 0.0127(7) -0.0012(5) -0.0037(5) -0.0035(5)
C13 0.0109(7) 0.0141(7) 0.0142(7) -0.0044(5) 0.0001(5) -0.0049(6)
C14 0.0144(7) 0.0155(7) 0.0091(6) -0.0013(5) -0.0013(5) -0.0084(6)
C15 0.0132(7) 0.0113(6) 0.0136(7) 0.0008(5) -0.0049(5) -0.0050(6)
C16 0.0105(7) 0.0098(6) 0.0135(7) -0.0026(5) -0.0020(5) -0.0028(5)
C17 0.0115(7) 0.0063(6) 0.0114(7) -0.0010(5) -0.0023(5) -0.0026(5)
C18 0.0116(7) 0.0073(6) 0.0093(6) -0.0008(5) -0.0013(5) -0.0033(5)
C19 0.0096(7) 0.0079(6) 0.0114(7) -0.0005(5) -0.0030(5) -0.0020(5)
C20 0.0094(7) 0.0071(6) 0.0109(6) -0.0006(5) -0.0011(5) -0.0022(5)
C21 0.0133(7) 0.0072(6) 0.0082(6) -0.0006(5) -0.0013(5) -0.0035(5)
C22 0.0120(7) 0.0070(6) 0.0112(6) -0.0001(5) -0.0032(5) -0.0034(5)
C23 0.0105(7) 0.0084(6) 0.0110(6) -0.0011(5) -0.0012(5) -0.0036(5)
C24 0.0102(7) 0.0156(7) 0.0083(6) -0.0003(5) -0.0009(5) -0.0047(6)
C25 0.0130(7) 0.0115(6) 0.0114(6) 0.0016(5) -0.0032(5) -0.0054(6)
C26 0.0213(8) 0.0102(6) 0.0096(7) -0.0025(5) -0.0013(5) -0.0041(6)
C27 0.0164(7) 0.0106(6) 0.0096(6) -0.0018(5) -0.0014(5) -0.0062(6)
C28 0.0157(7) 0.0187(7) 0.0129(7) 0.0001(6) -0.0031(6) -0.0029(6)
C29 0.0154(8) 0.0247(8) 0.0150(7) -0.0025(6) 0.0013(6) -0.0029(6)
C30 0.0192(8) 0.0206(7) 0.0092(7) 0.0000(5) -0.0010(6) -0.0105(6)
C31 0.0172(7) 0.0133(7) 0.0138(7) 0.0017(5) -0.0045(6) -0.0067(6)
C32 0.0151(7) 0.0120(7) 0.0126(7) -0.0007(5) -0.0005(5) -0.0034(6)
C33 0.0123(7) 0.0071(6) 0.0110(6) -0.0005(5) -0.0016(5) -0.0025(5)
C34 0.0136(7) 0.0079(6) 0.0085(6) 0.0002(5) -0.0012(5) -0.0030(5)
C35 0.0105(7) 0.0092(6) 0.0112(6) -0.0008(5) -0.0028(5) -0.0026(5)
C36 0.0100(7) 0.0074(6) 0.0118(6) -0.0002(5) -0.0015(5) -0.0025(5)
C37 0.0132(7) 0.0068(6) 0.0078(6) 0.0001(5) -0.0018(5) -0.0031(5)
C38 0.0125(7) 0.0062(6) 0.0113(6) 0.0006(5) -0.0032(5) -0.0034(5)
C39 0.0113(7) 0.0075(6) 0.0112(6) -0.0003(5) -0.0006(5) -0.0026(5)
C40 0.0100(7) 0.0148(7) 0.0091(6) -0.0008(5) -0.0014(5) -0.0041(5)
C41 0.0111(7) 0.0096(6) 0.0111(6) -0.0002(5) -0.0029(5) -0.0040(5)
C42 0.0144(7) 0.0094(6) 0.0109(7) -0.0019(5) -0.0009(5) -0.0049(5)
C43 0.0098(6) 0.0076(6) 0.0109(6) 0.0004(5) -0.0024(5) -0.0002(5)
C44 0.0126(7) 0.0103(6) 0.0128(7) -0.0007(5) -0.0045(5) -0.0036(5)
C45 0.0104(7) 0.0110(6) 0.0150(7) 0.0005(5) -0.0009(5) -0.0028(5)
C46 0.0136(7) 0.0109(6) 0.0102(6) -0.0002(5) 0.0002(5) -0.0009(5)
C47 0.0143(7) 0.0096(6) 0.0123(7) -0.0019(5) -0.0042(5) -0.0024(5)
C48 0.0101(7) 0.0088(6) 0.0141(7) -0.0001(5) -0.0017(5) -0.0025(5)
C49 0.0184(10) 0.0181(9) 0.0147(9) 0.0001(7) -0.0027(7) -0.0081(8)
C50 0.0187(10) 0.0221(10) 0.0140(9) -0.0013(7) -0.0010(7) -0.0054(8)
C51 0.017(4) 0.023(4) 0.024(4) -0.005(3) -0.001(3) -0.006(3)
O1 0.0156(5) 0.0150(5) 0.0090(5) -0.0001(4) -0.0018(4) -0.0050(4)
O2 0.0151(5) 0.0188(5) 0.0075(5) -0.0010(4) -0.0003(4) -0.0070(4)
O3 0.0122(5) 0.0187(5) 0.0123(5) 0.0012(4) -0.0040(4) -0.0076(4)
O4 0.0103(5) 0.0155(5) 0.0163(5) -0.0034(4) -0.0005(4) -0.0046(4)
O5 0.0152(5) 0.0101(5) 0.0070(5) -0.0015(4) -0.0005(4) -0.0054(4)
O6 0.0119(5) 0.0168(5) 0.0073(5) 0.0006(4) -0.0024(4) -0.0056(4)
O7 0.0112(5) 0.0147(5) 0.0096(5) 0.0002(4) -0.0013(4) -0.0047(4)
O8 0.0086(5) 0.0179(5) 0.0120(5) -0.0004(4) -0.0014(4) -0.0042(4)
O9 0.0102(5) 0.0113(5) 0.0171(5) 0.0020(4) -0.0046(4) -0.0046(4)
O10 0.0148(5) 0.0098(5) 0.0070(5) -0.0012(4) -0.0009(4) -0.0042(4)
O11 0.0145(5) 0.0172(5) 0.0089(5) -0.0006(4) -0.0020(4) -0.0059(4)
O12 0.0129(5) 0.0164(5) 0.0079(5) -0.0010(4) -0.0001(4) -0.0051(4)
O13 0.0127(5) 0.0207(5) 0.0130(5) -0.0002(4) -0.0045(4) -0.0076(4)
O14 0.0123(5) 0.0114(5) 0.0180(5) 0.0005(4) -0.0039(4) -0.0063(4)
O15 0.0142(5) 0.0088(4) 0.0069(4) -0.0011(3) -0.0007(4) -0.0041(4)
O16 0.0173(7) 0.0156(6) 0.0130(6) -0.0019(5) -0.0027(5) -0.0047(6)
O17 0.0147(7) 0.0216(7) 0.0123(6) -0.0011(5) -0.0026(5) -0.0062(6)
O18 0.022(3) 0.020(3) 0.014(3) 0.001(2) -0.005(2) -0.008(2)

loop_
_atom_type_symbol
_atom_type_description
_atom_type_scat_dispersion_real
_atom_type_scat_dispersion_imag
_atom_type_scat_source
C C 0.0033 0.0016 'International Tables Vol C Tables 4.2.6.8 and 6.1.1.4'
H H 0.0000 0.0000 'International Tables Vol C Tables 4.2.6.8 and 6.1.1.4'
O O 0.0106 0.0060 'International Tables Vol C Tables 4.2.6.8 and 6.1.1.4'

loop_
_geom_angle_atom_site_label_1
_geom_angle_atom_site_label_2
_geom_angle_atom_site_label_3
_geom_angle
O1 C1 O2 123.28(13)
O1 C1 C2 121.76(13)
O2 C1 C2 114.96(12)
C3 C2 C7 120.89(13)
C3 C2 C1 117.67(13)
C7 C2 C1 121.43(13)
C4 C3 C2 120.40(13)
C4 C3 H3 119.8
C2 C3 H3 119.8
C3 C4 C5 118.34(13)
C3 C4 C8 123.01(13)
C5 C4 C8 118.64(12)
O5 C5 C4 117.86(12)
O5 C5 C6 119.85(12)
C4 C5 C6 122.16(12)
C7 C6 C5 118.52(13)
C7 C6 C9 122.61(13)
C5 C6 C9 118.85(12)
C6 C7 C2 119.69(13)
C6 C7 H7 120.2
C2 C7 H7 120.2
O3 C8 C4 111.08(11)
O3 C8 H8A 109.4
C4 C8 H8A 109.4
O3 C8 H8B 109.4
C4 C8 H8B 109.4
H8A C8 H8B 108.0
O4 C9 C6 113.83(11)
O4 C9 H9A 108.8
C6 C9 H9A 108.8
O4 C9 H9B 108.8
C6 C9 H9B 108.8
H9A C9 H9B 107.7
O5 C10 C11 107.75(11)
O5 C10 H10A 110.2
C11 C10 H10A 110.2
O5 C10 H10B 110.2
C11 C10 H10B 110.2
H10A C10 H10B 108.5
C12 C11 C16 119.55(13)
C12 C11 C10 120.15(13)
C16 C11 C10 120.30(12)
C11 C12 C13 120.12(13)
C11 C12 H12 119.9
C13 C12 H12 119.9
C14 C13 C12 120.20(13)
C14 C13 H13 119.9
C12 C13 H13 119.9
C13 C14 C15 119.88(13)
C13 C14 H14 120.1
C15 C14 H14 120.1
C16 C15 C14 120.05(13)
C16 C15 H15 120.0
C14 C15 H15 120.0
C15 C16 C11 120.20(13)
C15 C16 H16 119.9
C11 C16 H16 119.9
O7 C17 O6 123.81(13)
O7 C17 C18 121.71(13)
O6 C17 C18 114.47(12)
C23 C18 C19 120.21(13)
C23 C18 C17 118.53(12)
C19 C18 C17 121.26(12)
C20 C19 C18 120.15(13)
C20 C19 H19 119.9
C18 C19 H19 119.9
C19 C20 C21 118.93(13)
C19 C20 C24 122.18(12)
C21 C20 C24 118.89(12)
O10 C21 C22 119.96(12)
O10 C21 C20 118.41(12)
C22 C21 C20 121.59(12)
C23 C22 C21 118.30(13)
C23 C22 C25 119.62(12)
C21 C22 C25 122.03(12)
C18 C23 C22 120.82(13)
C18 C23 H23 119.6
C22 C23 H23 119.6
O8 C24 C20 109.30(11)
O8 C24 H24A 109.8
C20 C24 H24A 109.8
O8 C24 H24B 109.8
C20 C24 H24B 109.8
H24A C24 H24B 108.3
O9 C25 C22 111.04(11)
O9 C25 H25A 109.4
C22 C25 H25A 109.4
O9 C25 H25B 109.4
C22 C25 H25B 109.4
H25A C25 H25B 108.0
O10 C26 C27 108.65(11)
O10 C26 H26A 110.0
C27 C26 H26A 110.0
O10 C26 H26B 110.0
C27 C26 H26B 110.0
H26A C26 H26B 108.3
C28 C27 C32 119.28(13)
C28 C27 C26 120.21(13)
C32 C27 C26 120.49(13)
C27 C28 C29 120.50(14)
C27 C28 H28 119.7
C29 C28 H28 119.7
C30 C29 C28 119.82(14)
C30 C29 H29 120.1
C28 C29 H29 120.1
C29 C30 C31 119.99(14)
C29 C30 H30 120.0
C31 C30 H30 120.0
C32 C31 C30 120.22(14)
C32 C31 H31 119.9
C30 C31 H31 119.9
C31 C32 C27 120.18(13)
C31 C32 H32 119.9
C27 C32 H32 119.9
O11 C33 O12 123.71(13)
O11 C33 C34 122.40(13)
O12 C33 C34 113.89(12)
C39 C34 C35 120.12(13)
C39 C34 C33 120.96(13)
C35 C34 C33 118.91(13)
C36 C35 C34 120.44(13)
C36 C35 H35 119.8
C34 C35 H35 119.8
C35 C36 C37 118.66(13)
C35 C36 C40 122.61(13)
C37 C36 C40 118.68(12)
O15 C37 C38 120.79(12)
O15 C37 C36 117.38(12)
C38 C37 C36 121.76(12)
C39 C38 C37 118.29(13)
C39 C38 C41 119.45(12)
C37 C38 C41 122.26(12)
C38 C39 C34 120.72(13)
C38 C39 H39 119.6
C34 C39 H39 119.6
O13 C40 C36 114.32(11)
O13 C40 H40A 108.7
C36 C40 H40A 108.7
O13 C40 H40B 108.7
C36 C40 H40B 108.7
H40A C40 H40B 107.6
O14 C41 C38 109.32(11)
O14 C41 H41A 109.8
C38 C41 H41A 109.8
O14 C41 H41B 109.8
C38 C41 H41B 109.8
H41A C41 H41B 108.3
O15 C42 C43 109.18(11)
O15 C42 H42A 109.8
C43 C42 H42A 109.8
O15 C42 H42B 109.8
C43 C42 H42B 109.8
H42A C42 H42B 108.3
C48 C43 C44 118.88(13)
C48 C43 C42 120.25(13)
C44 C43 C42 120.80(13)
C45 C44 C43 120.75(13)
C45 C44 H44 119.6
C43 C44 H44 119.6
C44 C45 C46 119.83(13)
C44 C45 H45 120.1
C46 C45 H45 120.1
C47 C46 C45 119.79(13)
C47 C46 H46 120.1
C45 C46 H46 120.1
C46 C47 C48 120.16(13)
C46 C47 H47 119.9
C48 C47 H47 119.9
C47 C48 C43 120.58(13)
C47 C48 H48 119.7
C43 C48 H48 119.7
O16 C49 H49A 109.5
O16 C49 H49B 109.5
H49A C49 H49B 109.5
O16 C49 H49C 109.5
H49A C49 H49C 109.5
H49B C49 H49C 109.5
O17 C50 H50A 109.5
O17 C50 H50B 109.5
H50A C50 H50B 109.5
O17 C50 H50C 109.5
H50A C50 H50C 109.5
H50B C50 H50C 109.5
O18 C51 H51A 109.5
O18 C51 H51B 109.5
H51A C51 H51B 109.5
O18 C51 H51C 109.5
H51A C51 H51C 109.5
H51B C51 H51C 109.5
C1 O2 H2 109.5
C8 O3 H3A 109.5
C9 O4 H4 109.5
C5 O5 C10 114.33(10)
C17 O6 H6 109.5
C24 O8 H8 109.5
C25 O9 H9 109.5
C21 O10 C26 112.99(10)
C33 O12 H12A 109.5
C40 O13 H13A 109.5
C41 O14 H14A 109.5
C37 O15 C42 113.75(10)
C49 O16 H16A 109.5
C50 O17 H17 109.5
C51 O18 H18 109.5

loop_
_geom_bond_atom_site_label_1
_geom_bond_atom_site_label_2
_geom_bond_distance
C1 O1 1.2308(18)
C1 O2 1.3201(17)
C1 C2 1.4856(19)
C2 C3 1.392(2)
C2 C7 1.399(2)
C3 C4 1.3888(19)
C3 H3 0.9500
C4 C5 1.399(2)
C4 C8 1.5085(19)
C5 O5 1.3851(16)
C5 C6 1.4016(19)
C6 C7 1.3950(19)
C6 C9 1.513(2)
C7 H7 0.9500
C8 O3 1.4273(17)
C8 H8A 0.9900
C8 H8B 0.9900
C9 O4 1.4201(17)
C9 H9A 0.9900
C9 H9B 0.9900
C10 O5 1.4532(16)
C10 C11 1.5019(19)
C10 H10A 0.9900
C10 H10B 0.9900
C11 C12 1.393(2)
C11 C16 1.399(2)
C12 C13 1.393(2)
C12 H12 0.9500
C13 C14 1.389(2)
C13 H13 0.9500
C14 C15 1.395(2)
C14 H14 0.9500
C15 C16 1.388(2)
C15 H15 0.9500
C16 H16 0.9500
C17 O7 1.2296(17)
C17 O6 1.3170(17)
C17 C18 1.4831(19)
C18 C23 1.390(2)
C18 C19 1.3995(19)
C19 C20 1.3871(19)
C19 H19 0.9500
C20 C21 1.404(2)
C20 C24 1.5086(19)
C21 O10 1.3828(16)
C21 C22 1.3992(19)
C22 C23 1.3935(19)
C22 C25 1.506(2)
C23 H23 0.9500
C24 O8 1.4293(17)
C24 H24A 0.9900
C24 H24B 0.9900
C25 O9 1.4379(16)
C25 H25A 0.9900
C25 H25B 0.9900
C26 O10 1.4488(16)
C26 C27 1.5002(19)
C26 H26A 0.9900
C26 H26B 0.9900
C27 C28 1.391(2)
C27 C32 1.396(2)
C28 C29 1.393(2)
C28 H28 0.9500
C29 C30 1.387(2)
C29 H29 0.9500
C30 C31 1.389(2)
C30 H30 0.9500
C31 C32 1.388(2)
C31 H31 0.9500
C32 H32 0.9500
C33 O11 1.2293(18)
C33 O12 1.3199(17)
C33 C34 1.4886(19)
C34 C39 1.395(2)
C34 C35 1.3988(19)
C35 C36 1.3877(19)
C35 H35 0.9500
C36 C37 1.406(2)
C36 C40 1.5127(19)
C37 O15 1.3860(16)
C37 C38 1.4009(19)
C38 C39 1.3942(19)
C38 C41 1.5074(19)
C39 H39 0.9500
C40 O13 1.4201(17)
C40 H40A 0.9900
C40 H40B 0.9900
C41 O14 1.4425(16)
C41 H41A 0.9900
C41 H41B 0.9900
C42 O15 1.4549(16)
C42 C43 1.5012(19)
C42 H42A 0.9900
C42 H42B 0.9900
C43 C48 1.395(2)
C43 C44 1.397(2)
C44 C45 1.389(2)
C44 H44 0.9500
C45 C46 1.396(2)
C45 H45 0.9500
C46 C47 1.389(2)
C46 H46 0.9500
C47 C48 1.3908(19)
C47 H47 0.9500
C48 H48 0.9500
C49 O16 1.432(2)
C49 H49A 0.9800
C49 H49B 0.9800
C49 H49C 0.9800
C50 O17 1.433(2)
C50 H50A 0.9800
C50 H50B 0.9800
C50 H50C 0.9800
C51 O18 1.427(10)
C51 H51A 0.9800
C51 H51B 0.9800
C51 H51C 0.9800
O2 H2 0.8400
O3 H3A 0.8400
O4 H4 0.8400
O6 H6 0.8400
O8 H8 0.8400
O9 H9 0.8400
O12 H12A 0.8400
O13 H13A 0.8400
O14 H14A 0.8400
O16 H16A 0.8400
O17 H17 0.8400
O18 H18 0.8400
